data_4032471
loop_
_publ_author_name
'Maier, Luk\'a\<s'
'Khirsariya, Prashant'
'Hylse, Ond\<rej'
'Adla, Santosh Kumar'
'\<Cernov\'a, Lenka'
'Poljak, Michal'
'Kraj\<covi\<cov\'a, So\<na'
'Weis, Erik'
'Dr\'apela, Stanislav'
'Sou\<cek, Karel'
'Paruch, Kamil'

_publ_section_title
;
 Diastereoselective Flexible Synthesis of Carbocyclic C-Nucleosides.
;
_journal_issue 7
_journal_name_full 'The Journal of organic chemistry'
_journal_page_first 3382
_journal_page_last 3402
_journal_paper_doi 10.1021/acs.joc.6b02594
_journal_volume 82
_journal_year 2017
_chemical_formula_sum 'C24 H42 O4 Si2'
_chemical_formula_weight 450.76
_chemical_name_systematic
; 
 ? 
;
_space_group_IT_number 14
_symmetry_cell_setting monoclinic
_symmetry_space_group_name_Hall '-P 2yn'
_symmetry_space_group_name_H-M 'P 1 21/n 1'
_atom_sites_solution_hydrogens geom
_atom_sites_solution_primary direct
_atom_sites_solution_secondary difmap
_audit_creation_method SHELXL-97
_cell_angle_alpha 90.00
_cell_angle_beta 109.914(2)
_cell_angle_gamma 90.00
_cell_formula_units_Z 4
_cell_length_a 9.6577(2)
_cell_length_b 26.6774(5)
_cell_length_c 10.5938(2)
_cell_measurement_temperature 120(2)
_cell_volume 2566.21(9)
_computing_structure_refinement 'SHELXL-97 (Sheldrick, 1997)'
_computing_structure_solution 'SHELXS-97 (Sheldrick, 1990)'
_diffrn_ambient_temperature 120(2)
_diffrn_measured_fraction_theta_full 0.998
_diffrn_measured_fraction_theta_max 0.998
_diffrn_radiation_monochromator graphite
_diffrn_radiation_source 'fine-focus sealed tube'
_diffrn_radiation_type MoK\a
_diffrn_radiation_wavelength 0.71073
_diffrn_reflns_av_R_equivalents 0.0399
_diffrn_reflns_av_sigmaI/netI 0.0212
_diffrn_reflns_limit_h_max 11
_diffrn_reflns_limit_h_min -11
_diffrn_reflns_limit_k_max 32
_diffrn_reflns_limit_k_min -32
_diffrn_reflns_limit_l_max 12
_diffrn_reflns_limit_l_min -12
_diffrn_reflns_number 23480
_diffrn_reflns_theta_full 25.35
_diffrn_reflns_theta_max 25.35
_diffrn_reflns_theta_min 3.05
_exptl_absorpt_coefficient_mu 0.164
_exptl_absorpt_correction_T_max 0.9758
_exptl_absorpt_correction_T_min 0.9601
_exptl_crystal_density_diffrn 1.167
_exptl_crystal_density_method 'not measured'
_exptl_crystal_description block
_exptl_crystal_F_000 984
_exptl_crystal_size_max 0.25
_exptl_crystal_size_mid 0.25
_exptl_crystal_size_min 0.15
_refine_diff_density_max 0.476
_refine_diff_density_min -0.443
_refine_diff_density_rms 0.072
_refine_ls_extinction_method none
_refine_ls_goodness_of_fit_ref 1.061
_refine_ls_hydrogen_treatment mixed
_refine_ls_matrix_type full
_refine_ls_number_parameters 272
_refine_ls_number_reflns 4677
_refine_ls_number_restraints 0
_refine_ls_restrained_S_all 1.061
_refine_ls_R_factor_all 0.0501
_refine_ls_R_factor_gt 0.0462
_refine_ls_shift/su_max 0.000
_refine_ls_shift/su_mean 0.000
_refine_ls_structure_factor_coef Fsqd
_refine_ls_weighting_details 'calc w=1/[\s^2^(Fo^2^)+(0.0757P)^2^+1.2818P] where P=(Fo^2^+2Fc^2^)/3'
_refine_ls_weighting_scheme calc
_refine_ls_wR_factor_gt 0.1212
_refine_ls_wR_factor_ref 0.1260
_reflns_number_gt 4217
_reflns_number_total 4677
_reflns_threshold_expression >2sigma(I)
_cod_data_source_file jo6b02594_si_005.cif
_cod_data_source_block pk0339
_cod_depositor_comments
;
The following automatic conversions were performed:

'_symmetry_cell_setting' value 'Monoclinic' changed to 'monoclinic'
according to
/home/data/users/saulius/crontab/automatic-downloads/current/ACS/lib/dictionaries/cif_core.dic
dictionary named 'cif_core.dic' version 2.4.2 from 2011-04-26.

Automatic conversion script
Id: cif_fix_values 4973 2017-02-22 13:04:09Z antanas 
;
_cod_original_cell_volume 2566.20(9)
_cod_original_sg_symbol_H-M P2(1)/n
_cod_database_code 4032471

loop_
_symmetry_equiv_pos_as_xyz
'x, y, z'
'-x+1/2, y+1/2, -z+1/2'
'-x, -y, -z'
'x-1/2, -y-1/2, z-1/2'

loop_
_atom_site_label
_atom_site_type_symbol
_atom_site_fract_x
_atom_site_fract_y
_atom_site_fract_z
_atom_site_U_iso_or_equiv
_atom_site_adp_type
_atom_site_occupancy
_atom_site_symmetry_multiplicity
_atom_site_calc_flag
_atom_site_refinement_flags
Si1 Si 0.64909(5) 0.156186(17) 0.11883(4) 0.02099(15) Uani 1 1 d .
Si2 Si 0.38542(5) 0.119320(17) 0.21272(4) 0.02102(15) Uani 1 1 d .
O3 O 0.39846(13) 0.05812(4) 0.19298(11) 0.0233(3) Uani 1 1 d .
O4 O 0.51980(13) 0.14841(4) 0.18413(12) 0.0247(3) Uani 1 1 d .
O5 O 0.70552(13) -0.03044(4) 0.07834(11) 0.0256(3) Uani 1 1 d .
H5 H 0.6788 -0.0331 -0.0056 0.038 Uiso 1 1 calc R
O6 O 0.74342(13) 0.10391(4) 0.13342(12) 0.0245(3) Uani 1 1 d .
C7 C 0.78647(18) 0.01500(6) 0.11941(16) 0.0214(3) Uani 1 1 d .
H7A H 0.8377 0.0256 0.0561 0.026 Uiso 1 1 calc R
C8 C 0.68151(18) 0.05524(6) 0.13630(16) 0.0213(3) Uani 1 1 d .
H8A H 0.5831 0.0523 0.0641 0.026 Uiso 1 1 calc R
C9 C 0.99819(19) -0.03679(6) 0.28245(15) 0.0228(4) Uani 1 1 d .
C10 C 0.51740(19) 0.02591(6) 0.26773(17) 0.0245(4) Uani 1 1 d .
H10A H 0.5019 -0.0076 0.2253 0.029 Uiso 1 1 calc R
H10B H 0.5148 0.0221 0.3599 0.029 Uiso 1 1 calc R
C11 C 0.9555(2) -0.08562(7) 0.29755(18) 0.0287(4) Uani 1 1 d .
H11A H 0.8569 -0.0920 0.2921 0.034 Uiso 1 1 calc R
C12 C 0.89409(19) 0.00722(6) 0.26290(16) 0.0231(4) Uani 1 1 d .
H12A H 0.9554 0.0382 0.2893 0.028 Uiso 1 1 calc R
C13 C 0.4053(2) 0.13237(7) 0.39194(17) 0.0294(4) Uani 1 1 d .
H13A H 0.4926 0.1128 0.4487 0.035 Uiso 1 1 calc R
C14 C 0.7786(2) 0.20513(7) 0.21795(19) 0.0294(4) Uani 1 1 d .
H14A H 0.8561 0.2105 0.1764 0.035 Uiso 1 1 calc R
C15 C 0.20972(19) 0.13725(7) 0.07792(17) 0.0267(4) Uani 1 1 d .
H15A H 0.2267 0.1310 -0.0087 0.032 Uiso 1 1 calc R
C16 C 0.5609(2) 0.17451(7) -0.06129(17) 0.0276(4) Uani 1 1 d .
H16A H 0.4796 0.1985 -0.0659 0.033 Uiso 1 1 calc R
C17 C 1.1987(2) -0.11647(7) 0.32898(19) 0.0327(4) Uani 1 1 d .
H17A H 1.2672 -0.1433 0.3465 0.039 Uiso 1 1 calc R
C18 C 1.1424(2) -0.02883(7) 0.28761(17) 0.0265(4) Uani 1 1 d .
H18A H 1.1731 0.0040 0.2745 0.032 Uiso 1 1 calc R
C19 C 0.66843(19) 0.04481(6) 0.27637(16) 0.0229(4) Uani 1 1 d .
H19A H 0.6899 0.0765 0.3302 0.028 Uiso 1 1 calc R
C20 C 0.7893(2) 0.00596(7) 0.34435(17) 0.0273(4) Uani 1 1 d .
H20A H 0.8421 0.0151 0.4392 0.033 Uiso 1 1 calc R
H20B H 0.7461 -0.0279 0.3415 0.033 Uiso 1 1 calc R
C21 C 0.4908(2) 0.12969(7) -0.15053(18) 0.0332(4) Uani 1 1 d .
H21A H 0.4459 0.1409 -0.2437 0.050 Uiso 1 1 calc R
H21B H 0.4151 0.1148 -0.1198 0.050 Uiso 1 1 calc R
H21C H 0.5667 0.1046 -0.1452 0.050 Uiso 1 1 calc R
C22 C 1.2420(2) -0.06821(7) 0.31160(19) 0.0317(4) Uani 1 1 d .
H22A H 1.3405 -0.0620 0.3161 0.038 Uiso 1 1 calc R
C23 C 0.0753(2) 0.10549(8) 0.0716(2) 0.0350(4) Uani 1 1 d .
H23A H -0.0111 0.1176 -0.0016 0.053 Uiso 1 1 calc R
H23B H 0.0571 0.1082 0.1568 0.053 Uiso 1 1 calc R
H23C H 0.0938 0.0704 0.0554 0.053 Uiso 1 1 calc R
C24 C 0.8547(3) 0.18762(8) 0.3635(2) 0.0434(5) Uani 1 1 d .
H24A H 0.9224 0.2137 0.4139 0.065 Uiso 1 1 calc R
H24B H 0.9099 0.1568 0.3639 0.065 Uiso 1 1 calc R
H24C H 0.7802 0.1812 0.4053 0.065 Uiso 1 1 calc R
C25 C 0.6979(2) 0.25502(7) 0.2135(2) 0.0363(5) Uani 1 1 d .
H25A H 0.7677 0.2802 0.2659 0.054 Uiso 1 1 calc R
H25B H 0.6194 0.2504 0.2515 0.054 Uiso 1 1 calc R
H25C H 0.6550 0.2663 0.1202 0.054 Uiso 1 1 calc R
C26 C 0.4373(3) 0.18746(8) 0.4313(2) 0.0445(5) Uani 1 1 d .
H26A H 0.4466 0.1919 0.5257 0.067 Uiso 1 1 calc R
H26B H 0.3564 0.2083 0.3746 0.067 Uiso 1 1 calc R
H26C H 0.5294 0.1975 0.4188 0.067 Uiso 1 1 calc R
C27 C 1.0547(2) -0.12513(7) 0.32050(19) 0.0325(4) Uani 1 1 d .
H27A H 1.0234 -0.1582 0.3304 0.039 Uiso 1 1 calc R
C28 C 0.6668(3) 0.20172(9) -0.1166(2) 0.0453(6) Uani 1 1 d .
H28A H 0.6154 0.2106 -0.2107 0.068 Uiso 1 1 calc R
H28B H 0.7502 0.1798 -0.1103 0.068 Uiso 1 1 calc R
H28C H 0.7028 0.2322 -0.0642 0.068 Uiso 1 1 calc R
C29 C 0.1748(2) 0.19319(8) 0.0779(2) 0.0415(5) Uani 1 1 d .
H29A H 0.0820 0.2004 0.0055 0.062 Uiso 1 1 calc R
H29B H 0.2544 0.2127 0.0639 0.062 Uiso 1 1 calc R
H29C H 0.1658 0.2024 0.1644 0.062 Uiso 1 1 calc R
C30 C 0.2738(4) 0.11443(14) 0.4289(3) 0.0773(11) Uani 1 1 d .
H30A H 0.2906 0.1222 0.5234 0.116 Uiso 1 1 calc R
H30B H 0.2622 0.0781 0.4149 0.116 Uiso 1 1 calc R
H30C H 0.1844 0.1314 0.3721 0.116 Uiso 1 1 calc R

loop_
_atom_site_aniso_label
_atom_site_aniso_U_11
_atom_site_aniso_U_22
_atom_site_aniso_U_33
_atom_site_aniso_U_23
_atom_site_aniso_U_13
_atom_site_aniso_U_12
Si1 0.0219(3) 0.0208(3) 0.0187(2) 0.00024(16) 0.00490(19) -0.00115(17)
Si2 0.0219(3) 0.0249(3) 0.0155(2) -0.00139(17) 0.00549(19) 0.00021(18)
O3 0.0238(6) 0.0263(6) 0.0188(6) -0.0011(5) 0.0060(5) -0.0013(5)
O4 0.0255(6) 0.0242(6) 0.0244(6) -0.0008(5) 0.0084(5) -0.0002(5)
O5 0.0310(7) 0.0253(6) 0.0162(6) -0.0016(5) 0.0025(5) -0.0029(5)
O6 0.0245(6) 0.0224(6) 0.0271(6) 0.0020(5) 0.0096(5) -0.0004(5)
C7 0.0246(8) 0.0226(8) 0.0153(8) -0.0001(6) 0.0046(6) -0.0011(7)
C8 0.0223(8) 0.0231(8) 0.0166(8) 0.0014(6) 0.0042(6) -0.0016(7)
C9 0.0257(8) 0.0274(9) 0.0120(7) -0.0012(6) 0.0022(6) 0.0019(7)
C10 0.0285(9) 0.0250(8) 0.0205(8) 0.0029(7) 0.0089(7) 0.0022(7)
C11 0.0263(9) 0.0315(10) 0.0256(9) 0.0023(7) 0.0053(7) 0.0000(7)
C12 0.0235(8) 0.0255(9) 0.0172(8) -0.0014(6) 0.0029(7) 0.0001(7)
C13 0.0335(10) 0.0352(10) 0.0181(8) -0.0029(7) 0.0070(7) -0.0011(8)
C14 0.0265(9) 0.0261(9) 0.0295(10) 0.0012(7) 0.0016(7) -0.0032(7)
C15 0.0262(9) 0.0345(10) 0.0192(8) 0.0021(7) 0.0073(7) 0.0023(7)
C16 0.0333(10) 0.0266(9) 0.0207(8) 0.0017(7) 0.0064(7) 0.0012(8)
C17 0.0352(10) 0.0354(10) 0.0240(9) 0.0037(7) 0.0056(8) 0.0107(8)
C18 0.0301(9) 0.0299(9) 0.0197(8) 0.0003(7) 0.0088(7) 0.0001(7)
C19 0.0270(9) 0.0256(8) 0.0156(8) -0.0010(6) 0.0066(6) 0.0000(7)
C20 0.0314(10) 0.0346(10) 0.0147(8) 0.0021(7) 0.0064(7) 0.0065(8)
C21 0.0391(11) 0.0374(11) 0.0194(9) -0.0004(7) 0.0053(8) -0.0049(9)
C22 0.0264(9) 0.0405(11) 0.0283(9) 0.0007(8) 0.0093(8) 0.0043(8)
C23 0.0240(9) 0.0469(12) 0.0305(10) 0.0031(8) 0.0045(8) -0.0011(8)
C24 0.0455(12) 0.0341(11) 0.0321(11) -0.0005(8) -0.0108(9) -0.0049(9)
C25 0.0409(11) 0.0247(9) 0.0327(10) -0.0038(8) -0.0012(9) -0.0028(8)
C26 0.0636(15) 0.0397(12) 0.0286(10) -0.0100(9) 0.0136(10) 0.0072(10)
C27 0.0382(11) 0.0278(10) 0.0289(10) 0.0052(7) 0.0080(8) 0.0022(8)
C28 0.0654(15) 0.0429(12) 0.0285(10) 0.0030(9) 0.0173(10) -0.0168(11)
C29 0.0371(11) 0.0390(11) 0.0422(12) 0.0075(9) 0.0055(9) 0.0084(9)
C30 0.087(2) 0.125(3) 0.0341(13) -0.0350(15) 0.0386(14) -0.059(2)

loop_
_atom_type_symbol
_atom_type_description
_atom_type_scat_dispersion_real
_atom_type_scat_dispersion_imag
_atom_type_scat_source
C C 0.0033 0.0016 'International Tables Vol C Tables 4.2.6.8 and 6.1.1.4'
H H 0.0000 0.0000 'International Tables Vol C Tables 4.2.6.8 and 6.1.1.4'
O O 0.0106 0.0060 'International Tables Vol C Tables 4.2.6.8 and 6.1.1.4'
Si Si 0.0817 0.0704 'International Tables Vol C Tables 4.2.6.8 and 6.1.1.4'

loop_
_geom_angle_atom_site_label_1
_geom_angle_atom_site_label_2
_geom_angle_atom_site_label_3
_geom_angle
O4 Si1 O6 109.36(6)
O4 Si1 C14 108.25(8)
O6 Si1 C14 107.29(7)
O4 Si1 C16 108.47(8)
O6 Si1 C16 111.28(7)
C14 Si1 C16 112.12(8)
O4 Si2 O3 110.30(6)
O4 Si2 C15 108.04(7)
O3 Si2 C15 104.12(7)
O4 Si2 C13 106.68(8)
O3 Si2 C13 108.96(7)
C15 Si2 C13 118.63(8)
C10 O3 Si2 126.92(11)
Si2 O4 Si1 155.88(8)
C8 O6 Si1 123.26(10)
O5 C7 C8 108.42(13)
O5 C7 C12 107.63(13)
C8 C7 C12 103.38(13)
O6 C8 C7 109.61(13)
O6 C8 C19 110.60(13)
C7 C8 C19 104.98(13)
C18 C9 C11 118.02(16)
C18 C9 C12 119.76(16)
C11 C9 C12 122.21(16)
O3 C10 C19 113.97(14)
C27 C11 C9 121.13(17)
C9 C12 C7 115.75(14)
C9 C12 C20 116.08(14)
C7 C12 C20 101.86(13)
C30 C13 C26 109.8(2)
C30 C13 Si2 113.21(14)
C26 C13 Si2 113.31(13)
C25 C14 C24 111.04(17)
C25 C14 Si1 110.72(12)
C24 C14 Si1 110.59(13)
C29 C15 C23 110.84(16)
C29 C15 Si2 113.08(13)
C23 C15 Si2 115.28(13)
C28 C16 C21 110.35(16)
C28 C16 Si1 112.59(13)
C21 C16 Si1 112.19(13)
C27 C17 C22 119.31(17)
C22 C18 C9 120.92(17)
C10 C19 C20 111.34(14)
C10 C19 C8 113.00(13)
C20 C19 C8 105.70(13)
C12 C20 C19 105.14(13)
C17 C22 C18 120.37(18)
C17 C27 C11 120.21(18)

loop_
_geom_bond_atom_site_label_1
_geom_bond_atom_site_label_2
_geom_bond_distance
Si1 O4 1.6337(13)
Si1 O6 1.6441(12)
Si1 C14 1.8647(18)
Si1 C16 1.8704(18)
Si2 O4 1.6267(13)
Si2 O3 1.6561(12)
Si2 C15 1.8700(18)
Si2 C13 1.8747(18)
O3 C10 1.437(2)
O5 C7 1.428(2)
O6 C8 1.434(2)
C7 C8 1.528(2)
C7 C12 1.535(2)
C8 C19 1.557(2)
C9 C18 1.391(3)
C9 C11 1.392(2)
C9 C12 1.513(2)
C10 C19 1.516(2)
C11 C27 1.388(3)
C12 C20 1.538(2)
C13 C30 1.527(3)
C13 C26 1.530(3)
C14 C25 1.535(3)
C14 C24 1.537(3)
C15 C29 1.530(3)
C15 C23 1.533(3)
C16 C28 1.524(3)
C16 C21 1.531(3)
C17 C27 1.382(3)
C17 C22 1.385(3)
C18 C22 1.388(3)
C19 C20 1.544(2)
